data_7236534
loop_
_publ_author_name
'Dharavath, Srinivas'
'Zhang, Jiaheng'
'Imler, Gregory H.'
'Parrish, Damon A.'
'Shreeve, Jean'ne M.'

_publ_section_title
;
 5-(Dinitromethyl)-3-(trinitromethyl)-1,2,4-triazole and its derivatives:
 a new application of oxidative nitration towards gem-trinitro-based
 energetic materials
;
_journal_issue 10
_journal_name_full 'Journal of Materials Chemistry A'
_journal_page_first 4785
_journal_paper_doi 10.1039/C7TA00730B
_journal_volume 5
_journal_year 2017
_chemical_formula_moiety 'C4 H N8 O10, C3 H7 N8'
_chemical_formula_sum 'C7 H8 N16 O10'
_chemical_formula_weight 476.29
_space_group_crystal_system monoclinic
_space_group_IT_number 14
_space_group_name_Hall '-P 2ybc'
_space_group_name_H-M_alt 'P 1 21/c 1'
_atom_sites_solution_hydrogens mixed
_audit_creation_method SHELXL-2014/7
_audit_update_record
;
2016-10-21 deposited with the CCDC.
2017-02-10 downloaded from the CCDC.
;
_cell_angle_alpha 90
_cell_angle_beta 100.961(6)
_cell_angle_gamma 90
_cell_formula_units_Z 4
_cell_length_a 12.337(2)
_cell_length_b 11.4124(19)
_cell_length_c 11.8204(19)
_cell_measurement_reflns_used 3911
_cell_measurement_temperature 150(2)
_cell_measurement_theta_max 26.186
_cell_measurement_theta_min 2.452
_cell_volume 1633.9(5)
_computing_cell_refinement 'Bruker APEX3 v2015.5-2 (Bruker, 2015)'
_computing_data_collection 'Bruker APEX3 v2015.5-2 (Bruker, 2015)'
_computing_data_reduction
;
Bruker SAINT v8.34A (Bruker, 2013), Bruker XPREP v2014/2 (Bruker, 2014)
;
_computing_molecular_graphics 'Bruker SHELXTL v2014/7 (Bruker, 2014)'
_computing_publication_material 'Bruker SHELXTL v2014/7 (Bruker, 2014)'
_computing_structure_refinement 'SHELXL-2014/7 (Sheldrick, 2014)'
_computing_structure_solution 'Bruker SHELXTL v2014/7 (Bruker, 2014)'
_diffrn_ambient_temperature 150(2)
_diffrn_measured_fraction_theta_full 0.999
_diffrn_measured_fraction_theta_max 0.998
_diffrn_measurement_device_type 'Bruker SMART APEX II CCD'
_diffrn_measurement_method '\w scans'
_diffrn_radiation_monochromator graphite
_diffrn_radiation_source 'fine focus sealed tube'
_diffrn_radiation_type MoK\a
_diffrn_radiation_wavelength 0.71073
_diffrn_reflns_av_R_equivalents 0.0572
_diffrn_reflns_av_unetI/netI 0.0429
_diffrn_reflns_Laue_measured_fraction_full 0.999
_diffrn_reflns_Laue_measured_fraction_max 0.998
_diffrn_reflns_limit_h_max 15
_diffrn_reflns_limit_h_min -15
_diffrn_reflns_limit_k_max 14
_diffrn_reflns_limit_k_min -12
_diffrn_reflns_limit_l_max 14
_diffrn_reflns_limit_l_min -14
_diffrn_reflns_number 14452
_diffrn_reflns_point_group_measured_fraction_full 0.999
_diffrn_reflns_point_group_measured_fraction_max 0.998
_diffrn_reflns_theta_full 25.242
_diffrn_reflns_theta_max 26.380
_diffrn_reflns_theta_min 2.452
_exptl_absorpt_coefficient_mu 0.177
_exptl_absorpt_correction_T_max 0.7454
_exptl_absorpt_correction_T_min 0.6597
_exptl_absorpt_correction_type multi-scan
_exptl_absorpt_process_details 'SADABS v2014/5 (Bruker, 2008)'
_exptl_crystal_colour 'clear colorless'
_exptl_crystal_density_diffrn 1.936
_exptl_crystal_description chunk
_exptl_crystal_F_000 968
_exptl_crystal_size_max 0.431
_exptl_crystal_size_mid 0.190
_exptl_crystal_size_min 0.040
_refine_diff_density_max 0.303
_refine_diff_density_min -0.319
_refine_diff_density_rms 0.056
_refine_ls_extinction_method none
_refine_ls_goodness_of_fit_ref 0.983
_refine_ls_hydrogen_treatment mixed
_refine_ls_matrix_type full
_refine_ls_number_parameters 304
_refine_ls_number_reflns 3337
_refine_ls_number_restraints 0
_refine_ls_restrained_S_all 0.983
_refine_ls_R_factor_all 0.0556
_refine_ls_R_factor_gt 0.0364
_refine_ls_shift/su_max 0.000
_refine_ls_shift/su_mean 0.000
_refine_ls_structure_factor_coef Fsqd
_refine_ls_weighting_details 'w=1/[\s^2^(Fo^2^)+(0.0572P)^2^] where P=(Fo^2^+2Fc^2^)/3'
_refine_ls_weighting_scheme calc
_refine_ls_wR_factor_gt 0.0921
_refine_ls_wR_factor_ref 0.0984
_reflns_Friedel_coverage 0.000
_reflns_number_gt 2472
_reflns_number_total 3337
_reflns_threshold_expression 'I > 2\s(I)'
_cod_data_source_file c7ta00730b2.cif
_cod_data_source_block shrv433b
_cod_original_cell_volume 1633.8(5)
_cod_original_sg_symbol_H-M 'P 21/c'
_cod_database_code 7236534
_shelx_shelxl_version_number 2014/7
_shelx_space_group_comment
;
The symmetry employed for this shelxl refinement is uniquely defined
by the following loop, which should always be used as a source of
symmetry information in preference to the above space-group names.
They are only intended as comments.
;
_shelx_estimated_absorpt_t_min 0.928
_shelx_estimated_absorpt_t_max 0.993

loop_
_space_group_symop_operation_xyz
'x, y, z'
'-x, y+1/2, -z+1/2'
'-x, -y, -z'
'x, -y-1/2, z-1/2'

loop_
_atom_site_label
_atom_site_type_symbol
_atom_site_fract_x
_atom_site_fract_y
_atom_site_fract_z
_atom_site_U_iso_or_equiv
_atom_site_adp_type
_atom_site_occupancy
_atom_site_site_symmetry_order
_atom_site_calc_flag
_atom_site_refinement_flags_posn
_atom_site_refinement_flags_adp
O16 O 0.41083(13) 0.30273(16) 0.07370(14) 0.0389(4) Uani 1 1 d . .
N14 N 0.45651(14) 0.22467(16) 0.13427(14) 0.0219(4) Uani 1 1 d . .
C13 C 0.55004(16) 0.26537(16) 0.23207(16) 0.0170(4) Uani 1 1 d . .
O18 O 0.67065(12) 0.10649(13) 0.28531(13) 0.0296(4) Uani 1 1 d . .
N12 N 0.65761(13) 0.43925(14) 0.18953(13) 0.0171(4) Uani 1 1 d . .
C11 C 0.63644(15) 0.32394(17) 0.17844(16) 0.0159(4) Uani 1 1 d . .
C8 C 0.72882(15) 0.45486(16) 0.11754(15) 0.0145(4) Uani 1 1 d . .
O15 O 0.44065(12) 0.12003(13) 0.12345(13) 0.0306(4) Uani 1 1 d . .
N17 N 0.58918(13) 0.15610(14) 0.30462(14) 0.0192(4) Uani 1 1 d . .
C4 C 0.77812(15) 0.56558(16) 0.09140(16) 0.0156(4) Uani 1 1 d . .
O21 O 0.41231(12) 0.38221(13) 0.29018(14) 0.0340(4) Uani 1 1 d . .
N3 N 0.76049(13) 0.66832(14) 0.15071(13) 0.0159(4) Uani 1 1 d . .
O22 O 0.57523(13) 0.37061(13) 0.39976(13) 0.0305(4) Uani 1 1 d . .
C24 C 0.81744(15) 0.49741(17) 0.49142(15) 0.0150(4) Uani 1 1 d . .
C30 C 0.91253(15) 0.27418(16) 0.33545(16) 0.0149(4) Uani 1 1 d . .
C27 C 0.91697(15) 0.46617(16) 0.35987(15) 0.0143(4) Uani 1 1 d . .
N10 N 0.68687(13) 0.26528(14) 0.10781(14) 0.0176(4) Uani 1 1 d . .
N20 N 0.50681(15) 0.34829(15) 0.31458(15) 0.0222(4) Uani 1 1 d . .
N33 N 0.85551(13) 0.41229(13) 0.42835(13) 0.0140(3) Uani 1 1 d . .
N32 N 0.85206(13) 0.29026(13) 0.41624(14) 0.0174(4) Uani 1 1 d . .
N31 N 0.93329(13) 0.17259(14) 0.28978(14) 0.0202(4) Uani 1 1 d . .
H31A H 0.9060 0.1074 0.3127 0.024 Uiso 1 1 calc R U
H31B H 0.9743 0.1703 0.2365 0.024 Uiso 1 1 calc R U
N28 N 0.95338(13) 0.37852(13) 0.29823(13) 0.0155(4) Uani 1 1 d . .
N29 N 1.02171(15) 0.39775(15) 0.21852(15) 0.0188(4) Uani 1 1 d . .
H29A H 0.9876(18) 0.3766(19) 0.150(2) 0.023 Uiso 1 1 d . U
H29B H 1.0842(18) 0.3595(19) 0.2411(18) 0.023 Uiso 1 1 d . U
O19 O 0.53384(12) 0.12870(13) 0.37547(12) 0.0282(4) Uani 1 1 d . .
N5 N 0.84177(13) 0.56943(14) 0.00639(13) 0.0177(4) Uani 1 1 d . .
N9 N 0.74704(13) 0.35045(14) 0.07012(13) 0.0163(3) Uani 1 1 d . .
H9 H 0.7919 0.3396 0.0214 0.020 Uiso 1 1 calc R U
O6 O 0.87057(11) 0.47244(12) -0.02933(12) 0.0227(3) Uani 1 1 d . .
N23 N 0.75782(13) 0.48261(14) 0.57194(13) 0.0197(4) Uani 1 1 d . .
H23B H 0.7410 0.5432 0.6112 0.024 Uiso 1 1 calc R U
H23A H 0.7349 0.4121 0.5863 0.024 Uiso 1 1 calc R U
O7 O 0.87192(13) 0.66188(12) -0.03387(13) 0.0291(4) Uani 1 1 d . .
N25 N 0.85951(13) 0.59634(14) 0.45718(13) 0.0166(4) Uani 1 1 d . .
H25 H 0.8481 0.6657 0.4853 0.020 Uiso 1 1 calc R U
O2 O 0.79920(11) 0.76462(11) 0.12745(12) 0.0225(3) Uani 1 1 d . .
N26 N 0.92365(13) 0.57928(14) 0.37203(13) 0.0169(4) Uani 1 1 d . .
O1 O 0.70900(12) 0.65961(12) 0.22979(13) 0.0272(4) Uani 1 1 d . .

loop_
_atom_site_aniso_label
_atom_site_aniso_U_11
_atom_site_aniso_U_22
_atom_site_aniso_U_33
_atom_site_aniso_U_23
_atom_site_aniso_U_13
_atom_site_aniso_U_12
O16 0.0340(9) 0.0445(11) 0.0329(9) 0.0123(8) -0.0075(7) -0.0010(8)
N14 0.0220(9) 0.0248(10) 0.0204(9) -0.0001(8) 0.0079(7) -0.0060(8)
C13 0.0198(10) 0.0139(10) 0.0182(10) -0.0010(8) 0.0057(8) -0.0014(8)
O18 0.0314(9) 0.0232(8) 0.0359(9) 0.0060(7) 0.0108(7) 0.0064(7)
N12 0.0205(9) 0.0131(8) 0.0193(8) 0.0023(7) 0.0082(7) -0.0015(7)
C11 0.0191(10) 0.0115(10) 0.0178(9) 0.0002(8) 0.0056(8) -0.0021(8)
C8 0.0174(10) 0.0129(9) 0.0132(9) 0.0005(7) 0.0031(8) 0.0000(8)
O15 0.0363(9) 0.0262(9) 0.0301(8) -0.0086(7) 0.0089(7) -0.0102(7)
N17 0.0245(9) 0.0134(9) 0.0204(8) 0.0010(7) 0.0061(7) -0.0035(7)
C4 0.0195(10) 0.0129(10) 0.0162(9) 0.0006(8) 0.0073(8) -0.0007(8)
O21 0.0274(9) 0.0263(9) 0.0519(10) -0.0030(7) 0.0166(8) 0.0034(7)
N3 0.0181(8) 0.0119(8) 0.0190(8) 0.0011(7) 0.0064(7) -0.0003(7)
O22 0.0434(9) 0.0287(9) 0.0202(8) -0.0040(6) 0.0078(7) -0.0048(7)
C24 0.0178(9) 0.0130(9) 0.0144(9) -0.0010(7) 0.0039(7) 0.0018(8)
C30 0.0170(10) 0.0122(9) 0.0162(9) 0.0002(8) 0.0050(8) -0.0020(8)
C27 0.0168(10) 0.0119(9) 0.0150(9) 0.0005(7) 0.0053(8) -0.0013(8)
N10 0.0235(9) 0.0123(8) 0.0195(8) -0.0001(7) 0.0103(7) -0.0030(7)
N20 0.0292(10) 0.0164(9) 0.0250(9) 0.0021(7) 0.0156(8) -0.0018(8)
N33 0.0197(8) 0.0074(8) 0.0167(8) -0.0013(6) 0.0080(7) 0.0000(6)
N32 0.0258(9) 0.0062(8) 0.0228(9) -0.0028(6) 0.0113(7) -0.0010(7)
N31 0.0292(9) 0.0091(8) 0.0273(9) -0.0026(7) 0.0183(8) -0.0015(7)
N28 0.0214(8) 0.0105(8) 0.0175(8) -0.0012(6) 0.0109(7) -0.0001(7)
N29 0.0222(9) 0.0201(9) 0.0171(9) 0.0012(7) 0.0112(8) 0.0014(7)
O19 0.0348(8) 0.0259(9) 0.0267(8) 0.0075(6) 0.0129(7) -0.0040(7)
N5 0.0228(9) 0.0125(9) 0.0201(8) -0.0002(7) 0.0102(7) -0.0010(7)
N9 0.0213(8) 0.0115(8) 0.0189(8) -0.0009(7) 0.0111(7) -0.0020(7)
O6 0.0317(8) 0.0121(7) 0.0291(8) -0.0043(6) 0.0180(7) -0.0010(6)
N23 0.0319(10) 0.0102(8) 0.0212(8) -0.0018(7) 0.0157(7) -0.0009(7)
O7 0.0470(9) 0.0114(7) 0.0370(9) 0.0034(6) 0.0282(8) -0.0026(7)
N25 0.0252(9) 0.0093(8) 0.0183(8) -0.0023(6) 0.0117(7) 0.0005(7)
O2 0.0350(8) 0.0096(7) 0.0258(8) -0.0005(6) 0.0127(7) -0.0051(6)
N26 0.0234(9) 0.0126(8) 0.0173(8) -0.0010(6) 0.0101(7) 0.0006(7)
O1 0.0389(9) 0.0176(8) 0.0324(8) -0.0037(6) 0.0253(7) -0.0045(7)

loop_
_atom_type_symbol
_atom_type_description
_atom_type_scat_dispersion_real
_atom_type_scat_dispersion_imag
_atom_type_scat_source
C C 0.0033 0.0016 'International Tables Vol C Tables 4.2.6.8 and 6.1.1.4'
N N 0.0061 0.0033 'International Tables Vol C Tables 4.2.6.8 and 6.1.1.4'
O O 0.0106 0.0060 'International Tables Vol C Tables 4.2.6.8 and 6.1.1.4'
H H 0.0000 0.0000 'International Tables Vol C Tables 4.2.6.8 and 6.1.1.4'

loop_
_geom_angle_atom_site_label_1
_geom_angle_atom_site_label_2
_geom_angle_atom_site_label_3
_geom_angle
O16 N14 O15 127.84(18)
O16 N14 C13 114.77(17)
O15 N14 C13 117.29(17)
C11 C13 N20 110.93(15)
C11 C13 N17 115.13(15)
N20 C13 N17 104.90(14)
C11 C13 N14 107.97(15)
N20 C13 N14 111.31(15)
N17 C13 N14 106.54(15)
C11 N12 C8 101.90(15)
N10 C11 N12 117.00(16)
N10 C11 C13 120.15(16)
N12 C11 C13 122.48(16)
N12 C8 N9 108.97(16)
N12 C8 C4 126.61(17)
N9 C8 C4 124.42(16)
O18 N17 O19 127.07(17)
O18 N17 C13 117.20(15)
O19 N17 C13 115.73(15)
N5 C4 N3 119.83(16)
N5 C4 C8 119.74(16)
N3 C4 C8 120.43(15)
O1 N3 O2 120.84(16)
O1 N3 C4 117.60(15)
O2 N3 C4 121.50(15)
N23 C24 N25 128.91(17)
N23 C24 N33 126.96(17)
N25 C24 N33 104.04(15)
N31 C30 N32 126.23(17)
N31 C30 N28 120.59(16)
N32 C30 N28 113.17(16)
N26 C27 N33 114.51(16)
N26 C27 N28 140.14(17)
N33 C27 N28 105.35(15)
C11 N10 N9 101.50(15)
O21 N20 O22 128.18(18)
O21 N20 C13 118.95(17)
O22 N20 C13 112.87(16)
C27 N33 C24 107.06(15)
C27 N33 N32 113.53(14)
C24 N33 N32 139.38(15)
C30 N32 N33 101.55(14)
C30 N31 H31A 120.0
C30 N31 H31B 120.0
H31A N31 H31B 120.0
C27 N28 N29 123.24(15)
C27 N28 C30 106.38(14)
N29 N28 C30 130.34(15)
N28 N29 H29A 109.6(14)
N28 N29 H29B 108.8(14)
H29A N29 H29B 113(2)
O7 N5 O6 119.57(15)
O7 N5 C4 123.74(16)
O6 N5 C4 116.68(15)
N10 N9 C8 110.62(14)
N10 N9 H9 124.7
C8 N9 H9 124.7
C24 N23 H23B 120.0
C24 N23 H23A 120.0
H23B N23 H23A 120.0
C24 N25 N26 113.78(15)
C24 N25 H25 123.1
N26 N25 H25 123.1
C27 N26 N25 100.61(14)

loop_
_geom_bond_atom_site_label_1
_geom_bond_atom_site_label_2
_geom_bond_distance
O16 N14 1.213(2)
N14 O15 1.213(2)
N14 C13 1.542(2)
C13 C11 1.497(3)
C13 N20 1.526(2)
C13 N17 1.538(2)
O18 N17 1.212(2)
N12 C11 1.343(2)
N12 C8 1.346(2)
C11 N10 1.315(2)
C8 N9 1.354(2)
C8 C4 1.461(3)
N17 O19 1.218(2)
C4 N5 1.389(2)
C4 N3 1.404(2)
O21 N20 1.210(2)
N3 O1 1.2300(19)
N3 O2 1.250(2)
O22 N20 1.212(2)
C24 N23 1.320(2)
C24 N25 1.337(2)
C24 N33 1.361(2)
C30 N31 1.324(2)
C30 N32 1.332(2)
C30 N28 1.396(2)
C27 N26 1.300(2)
C27 N33 1.357(2)
C27 N28 1.363(2)
N10 N9 1.349(2)
N33 N32 1.400(2)
N31 H31A 0.8800
N31 H31B 0.8800
N28 N29 1.396(2)
N29 H29A 0.87(2)
N29 H29B 0.88(2)
N5 O7 1.243(2)
N5 O6 1.260(2)
N9 H9 0.8800
N23 H23B 0.8800
N23 H23A 0.8800
N25 N26 1.407(2)
N25 H25 0.8800

loop_
_geom_hbond_atom_site_label_D
_geom_hbond_atom_site_label_H
_geom_hbond_atom_site_label_A
_geom_hbond_distance_DH
_geom_hbond_distance_HA
_geom_hbond_distance_DA
_geom_hbond_angle_DHA
_geom_hbond_site_symmetry_A
N31 H31A N29 0.88 2.60 3.190(2) 124.9 2_745
N31 H31A O6 0.88 2.20 2.922(2) 139.6 4_566
N31 H31B N26 0.88 2.22 3.032(2) 153.4 2_745
N29 H29A O6 0.87(2) 2.57(2) 3.272(2) 138.0(18) .
N29 H29B O2 0.88(2) 2.19(2) 2.996(2) 151.3(18) 2_745
N9 H9 N32 0.88 2.16 2.909(2) 143.4 4_565
N9 H9 O6 0.88 1.95 2.515(2) 120.2 .
N23 H23B O21 0.88 2.55 3.278(2) 140.7 3_666
N23 H23B O2 0.88 2.30 2.981(2) 133.7 4_576
N23 H23A O18 0.88 2.63 3.096(2) 114.2 4_566
N23 H23A N10 0.88 2.14 3.015(2) 174.3 4_566
N25 H25 O7 0.88 2.01 2.764(2) 143.3 4_576
N25 H25 O2 0.88 2.05 2.773(2) 138.7 4_576

loop_
_geom_torsion_atom_site_label_1
_geom_torsion_atom_site_label_2
_geom_torsion_atom_site_label_3
_geom_torsion_atom_site_label_4
_geom_torsion
O16 N14 C13 C11 -61.0(2)
O15 N14 C13 C11 115.72(18)
O16 N14 C13 N20 61.0(2)
O15 N14 C13 N20 -122.30(17)
O16 N14 C13 N17 174.82(15)
O15 N14 C13 N17 -8.5(2)
C8 N12 C11 N10 0.3(2)
C8 N12 C11 C13 -172.69(17)
N20 C13 C11 N10 177.48(17)
N17 C13 C11 N10 58.6(2)
N14 C13 C11 N10 -60.3(2)
N20 C13 C11 N12 -9.7(3)
N17 C13 C11 N12 -128.67(18)
N14 C13 C11 N12 112.5(2)
C11 N12 C8 N9 -0.9(2)
C11 N12 C8 C4 178.00(18)
C11 C13 N17 O18 -21.8(2)
N20 C13 N17 O18 -143.99(17)
N14 C13 N17 O18 97.89(19)
C11 C13 N17 O19 158.51(16)
N20 C13 N17 O19 36.3(2)
N14 C13 N17 O19 -81.82(18)
N12 C8 C4 N5 -173.60(17)
N9 C8 C4 N5 5.2(3)
N12 C8 C4 N3 5.7(3)
N9 C8 C4 N3 -175.59(17)
N5 C4 N3 O1 -175.89(16)
C8 C4 N3 O1 4.9(3)
N5 C4 N3 O2 1.3(3)
C8 C4 N3 O2 -177.90(17)
N12 C11 N10 N9 0.4(2)
C13 C11 N10 N9 173.61(17)
C11 C13 N20 O21 112.63(19)
N17 C13 N20 O21 -122.46(17)
N14 C13 N20 O21 -7.6(2)
C11 C13 N20 O22 -68.1(2)
N17 C13 N20 O22 56.76(19)
N14 C13 N20 O22 171.60(15)
N26 C27 N33 C24 0.3(2)
N28 C27 N33 C24 -179.93(15)
N26 C27 N33 N32 -178.27(16)
N28 C27 N33 N32 1.5(2)
N23 C24 N33 C27 -177.23(18)
N25 C24 N33 C27 -0.54(19)
N23 C24 N33 N32 0.7(4)
N25 C24 N33 N32 177.4(2)
N31 C30 N32 N33 -178.26(18)
N28 C30 N32 N33 0.5(2)
C27 N33 N32 C30 -1.3(2)
C24 N33 N32 C30 -179.1(2)
N26 C27 N28 N29 0.9(4)
N33 C27 N28 N29 -178.82(16)
N26 C27 N28 C30 178.6(2)
N33 C27 N28 C30 -1.09(19)
N31 C30 N28 C27 179.21(17)
N32 C30 N28 C27 0.4(2)
N31 C30 N28 N29 -3.3(3)
N32 C30 N28 N29 177.87(18)
N3 C4 N5 O7 -11.1(3)
C8 C4 N5 O7 168.14(18)
N3 C4 N5 O6 167.97(16)
C8 C4 N5 O6 -12.8(2)
C11 N10 N9 C8 -1.02(19)
N12 C8 N9 N10 1.3(2)
C4 C8 N9 N10 -177.66(17)
N23 C24 N25 N26 177.23(17)
N33 C24 N25 N26 0.6(2)
N33 C27 N26 N25 0.1(2)
N28 C27 N26 N25 -179.6(2)
C24 N25 N26 C27 -0.5(2)
